data_2204609
loop_
_publ_author_name
'Fan, Sai-Rong'
'Xiao, Hong-Ping'
'Zhang, Li-Ping'
'Zhu, Long-Guan'

_publ_section_title Bis(\m-4-sulfobenzoato-\k^2^<i>O</i>:<i>O</i>')bis[aqua(2,2'-bipyridine-\k^2^<i>N,N</i>')copper(II)]
_journal_issue 12
_journal_name_full 'Acta Crystallographica Section E'
_journal_page_first m1833
_journal_page_last m1835
_journal_paper_doi 10.1107/S1600536804028958
_journal_volume 60
_journal_year 2004
_chemical_formula_iupac '[Cu2 (C7 H4 O5 S)2 (C10 H8 N2)2 (H2 O)2]'
_chemical_formula_moiety 'C34 H28 Cu2 N4 O12 S2'
_chemical_formula_sum 'C34 H28 Cu2 N4 O12 S2'
_chemical_formula_weight 875.80
_chemical_name_systematic Bis(\m-4-sulfobenzoato-\k^2^O:O')bis[aqua(2,2'-bipyridine-\k^2^N,N')copper(II)]
_space_group_IT_number 2
_symmetry_cell_setting triclinic
_symmetry_space_group_name_Hall '-P 1'
_symmetry_space_group_name_H-M 'P -1'
_atom_sites_solution_hydrogens geom
_atom_sites_solution_primary direct
_atom_sites_solution_secondary difmap
_audit_creation_method SHELXL-97
_cell_angle_alpha 92.3060(10)
_cell_angle_beta 112.3340(10)
_cell_angle_gamma 103.5660(10)
_cell_formula_units_Z 1
_cell_length_a 8.9013(6)
_cell_length_b 10.2224(7)
_cell_length_c 10.4902(7)
_cell_measurement_reflns_used 5311
_cell_measurement_temperature 293(2)
_cell_measurement_theta_max 56.4
_cell_measurement_theta_min 4.2
_cell_volume 849.36(10)
_computing_cell_refinement SMART
_computing_data_collection 'SMART (Bruker,1997)'
_computing_data_reduction 'SHELXTL (Bruker, 1997)'
_computing_molecular_graphics 'ORTEP-3 for Windows (Farrugia, 1997)'
_computing_publication_material 'WinGX (Farrugia, 1999)'
_computing_structure_refinement 'SHELXL97 (Sheldrick, 1997)'
_computing_structure_solution 'SHELXS97 (Sheldrick, 1997)'
_diffrn_ambient_temperature 293(2)
_diffrn_measured_fraction_theta_full 0.982
_diffrn_measured_fraction_theta_max 0.982
_diffrn_measurement_device_type 'Bruker SMART CCD area-detector'
_diffrn_measurement_method '\f and \w'
_diffrn_radiation_monochromator graphite
_diffrn_radiation_source 'fine-focus sealed tube'
_diffrn_radiation_type MoK\a
_diffrn_radiation_wavelength 0.71073
_diffrn_reflns_av_R_equivalents 0.0134
_diffrn_reflns_av_sigmaI/netI 0.0247
_diffrn_reflns_limit_h_max 10
_diffrn_reflns_limit_h_min -10
_diffrn_reflns_limit_k_max 11
_diffrn_reflns_limit_k_min -12
_diffrn_reflns_limit_l_max 12
_diffrn_reflns_limit_l_min -10
_diffrn_reflns_number 4512
_diffrn_reflns_theta_full 25.20
_diffrn_reflns_theta_max 25.20
_diffrn_reflns_theta_min 2.12
_diffrn_standards_number 0
_exptl_absorpt_coefficient_mu 1.448
_exptl_absorpt_correction_T_max 0.8121
_exptl_absorpt_correction_T_min 0.5682
_exptl_absorpt_correction_type multi-scan
_exptl_absorpt_process_details '(SADABS; Sheldrick, 1996)'
_exptl_crystal_colour blue
_exptl_crystal_density_diffrn 1.712
_exptl_crystal_density_method 'not measured'
_exptl_crystal_description block
_exptl_crystal_F_000 446
_exptl_crystal_size_max 0.44
_exptl_crystal_size_mid 0.23
_exptl_crystal_size_min 0.15
_refine_diff_density_max 0.374
_refine_diff_density_min -0.520
_refine_ls_extinction_method none
_refine_ls_goodness_of_fit_ref 1.074
_refine_ls_hydrogen_treatment constr
_refine_ls_matrix_type full
_refine_ls_number_parameters 250
_refine_ls_number_reflns 3002
_refine_ls_number_restraints 2
_refine_ls_restrained_S_all 1.074
_refine_ls_R_factor_all 0.0337
_refine_ls_R_factor_gt 0.0319
_refine_ls_shift/su_max 0.001
_refine_ls_shift/su_mean 0.000
_refine_ls_structure_factor_coef Fsqd
_refine_ls_weighting_details 'calc w = 1/[\s^2^(Fo^2^)+(0.0548P)^2^+0.3207P] where P = (Fo^2^+2Fc^2^)/3'
_refine_ls_weighting_scheme calc
_refine_ls_wR_factor_gt 0.0873
_refine_ls_wR_factor_ref 0.0888
_reflns_number_gt 2799
_reflns_number_total 3002
_reflns_threshold_expression I>2\s(I)
_cod_data_source_file br6171.cif
_cod_data_source_block I
_cod_original_cell_volume 849.40(10)
_cod_database_code 2204609

loop_
_symmetry_equiv_pos_as_xyz
'x, y, z'
'-x, -y, -z'

loop_
_atom_site_label
_atom_site_fract_x
_atom_site_fract_y
_atom_site_fract_z
_atom_site_U_iso_or_equiv
_atom_site_adp_type
_atom_site_calc_flag
_atom_site_refinement_flags
_atom_site_occupancy
_atom_site_type_symbol
Cu1 -0.13916(3) 0.54131(3) 0.11298(3) 0.03029(12) Uani d . 1 Cu
S1 0.28146(7) 1.20261(5) -0.24989(6) 0.02923(15) Uani d . 1 S
O1 -0.0481(2) 0.67975(18) 0.01954(18) 0.0385(4) Uani d . 1 O
O2 -0.2759(2) 0.68004(19) -0.1694(2) 0.0505(5) Uani d . 1 O
O4 0.4562(2) 1.22492(19) -0.1545(2) 0.0471(5) Uani d . 1 O
O5 0.2500(2) 1.15542(17) -0.39156(17) 0.0396(4) Uani d . 1 O
O3 0.2166(3) 1.31978(17) -0.2428(2) 0.0479(5) Uani d . 1 O
O6 -0.3501(3) 0.4803(2) -0.0481(2) 0.0568(6) Uani d D 1 O
N1 -0.1977(2) 0.39135(19) 0.2157(2) 0.0295(4) Uani d . 1 N
N2 0.0876(2) 0.5677(2) 0.2664(2) 0.0332(4) Uani d . 1 N
C1 -0.1253(3) 0.7276(2) -0.0897(2) 0.0314(5) Uani d . 1 C
C2 -0.0233(3) 0.8489(2) -0.1234(2) 0.0279(5) Uani d . 1 C
C3 0.1478(3) 0.9017(2) -0.0448(2) 0.0342(5) Uani d . 1 C
H3 0.2008 0.8628 0.0328 0.041 Uiso calc R 1 H
C4 0.2407(3) 1.0110(2) -0.0798(2) 0.0330(5) Uani d . 1 C
H4 0.3555 1.0456 -0.0259 0.040 Uiso calc R 1 H
C5 0.1626(3) 1.0695(2) -0.1959(2) 0.0276(5) Uani d . 1 C
C6 -0.0090(3) 1.0181(2) -0.2745(3) 0.0378(6) Uani d . 1 C
H6 -0.0622 1.0579 -0.3512 0.045 Uiso calc R 1 H
C7 -0.1008(3) 0.9086(3) -0.2393(3) 0.0373(6) Uani d . 1 C
H7 -0.2157 0.8740 -0.2933 0.045 Uiso calc R 1 H
C8 -0.3510(3) 0.3057(2) 0.1831(2) 0.0353(5) Uani d . 1 C
H8 -0.4428 0.3192 0.1095 0.042 Uiso calc R 1 H
C9 -0.3768(4) 0.1988(3) 0.2545(3) 0.0413(6) Uani d . 1 C
H9 -0.4845 0.1416 0.2299 0.050 Uiso calc R 1 H
C10 -0.2414(4) 0.1775(3) 0.3629(3) 0.0420(6) Uani d . 1 C
H10 -0.2559 0.1037 0.4103 0.050 Uiso calc R 1 H
C11 -0.0842(3) 0.2667(3) 0.4004(3) 0.0390(6) Uani d . 1 C
H11 0.0084 0.2549 0.4744 0.047 Uiso calc R 1 H
C12 -0.0663(3) 0.3743(2) 0.3261(2) 0.0308(5) Uani d . 1 C
C13 0.0946(3) 0.4793(2) 0.3589(2) 0.0306(5) Uani d . 1 C
C14 0.2398(3) 0.4906(3) 0.4764(3) 0.0384(6) Uani d . 1 C
H14 0.2423 0.4290 0.5396 0.046 Uiso calc R 1 H
C15 0.3816(3) 0.5954(3) 0.4982(3) 0.0426(6) Uani d . 1 C
H15 0.4802 0.6061 0.5773 0.051 Uiso calc R 1 H
C16 0.3754(3) 0.6834(3) 0.4022(3) 0.0462(7) Uani d . 1 C
H16 0.4703 0.7529 0.4142 0.055 Uiso calc R 1 H
C17 0.2269(3) 0.6675(3) 0.2878(3) 0.0426(6) Uani d . 1 C
H17 0.2227 0.7277 0.2232 0.051 Uiso calc R 1 H
H6A -0.407(4) 0.3942(15) -0.086(4) 0.080 Uiso d D 1 H
H6B -0.351(5) 0.533(3) -0.114(3) 0.080 Uiso d D 1 H

loop_
_atom_site_aniso_label
_atom_site_aniso_U_11
_atom_site_aniso_U_22
_atom_site_aniso_U_33
_atom_site_aniso_U_12
_atom_site_aniso_U_13
_atom_site_aniso_U_23
Cu1 0.02929(18) 0.03047(19) 0.02646(18) 0.00328(12) 0.00821(13) 0.01215(12)
S1 0.0327(3) 0.0231(3) 0.0292(3) 0.0027(2) 0.0119(2) 0.0084(2)
O1 0.0334(9) 0.0404(10) 0.0333(9) 0.0010(7) 0.0080(7) 0.0200(7)
O2 0.0333(10) 0.0502(11) 0.0503(11) -0.0024(8) 0.0037(9) 0.0299(9)
O4 0.0337(9) 0.0443(10) 0.0457(11) -0.0042(8) 0.0045(8) 0.0180(8)
O5 0.0464(10) 0.0389(9) 0.0318(9) 0.0031(8) 0.0187(8) 0.0074(7)
O3 0.0710(13) 0.0283(9) 0.0601(12) 0.0180(9) 0.0394(11) 0.0175(8)
O6 0.0509(12) 0.0460(12) 0.0367(11) -0.0154(9) -0.0065(9) 0.0205(9)
N1 0.0325(10) 0.0298(10) 0.0275(10) 0.0089(8) 0.0126(8) 0.0081(8)
N2 0.0292(10) 0.0403(11) 0.0301(10) 0.0083(8) 0.0121(8) 0.0101(8)
C1 0.0327(13) 0.0307(12) 0.0314(12) 0.0067(9) 0.0141(10) 0.0095(9)
C2 0.0312(11) 0.0272(11) 0.0276(11) 0.0075(9) 0.0140(9) 0.0083(9)
C3 0.0364(13) 0.0338(12) 0.0278(12) 0.0070(10) 0.0088(10) 0.0122(10)
C4 0.0297(12) 0.0328(12) 0.0277(12) 0.0018(9) 0.0054(9) 0.0091(9)
C5 0.0338(12) 0.0216(11) 0.0289(11) 0.0064(9) 0.0144(9) 0.0077(9)
C6 0.0338(12) 0.0372(13) 0.0375(13) 0.0089(10) 0.0079(10) 0.0221(11)
C7 0.0270(12) 0.0401(14) 0.0386(13) 0.0051(10) 0.0079(10) 0.0156(11)
C8 0.0385(13) 0.0342(13) 0.0308(12) 0.0063(10) 0.0131(10) 0.0080(10)
C9 0.0494(15) 0.0357(13) 0.0358(14) 0.0030(11) 0.0189(12) 0.0070(11)
C10 0.0635(17) 0.0299(13) 0.0381(14) 0.0141(12) 0.0247(13) 0.0131(11)
C11 0.0510(15) 0.0389(14) 0.0333(13) 0.0225(12) 0.0164(12) 0.0156(11)
C12 0.0385(13) 0.0316(12) 0.0292(12) 0.0167(10) 0.0163(10) 0.0084(9)
C13 0.0332(12) 0.0364(13) 0.0286(11) 0.0162(10) 0.0148(10) 0.0091(9)
C14 0.0390(14) 0.0496(15) 0.0305(13) 0.0218(12) 0.0115(11) 0.0121(11)
C15 0.0337(13) 0.0590(17) 0.0341(14) 0.0195(12) 0.0088(11) 0.0036(12)
C16 0.0301(13) 0.0606(17) 0.0438(15) 0.0041(12) 0.0155(11) 0.0031(13)
C17 0.0356(13) 0.0531(16) 0.0356(13) 0.0054(11) 0.0138(11) 0.0135(11)

loop_
_atom_type_symbol
_atom_type_description
_atom_type_scat_dispersion_real
_atom_type_scat_dispersion_imag
_atom_type_scat_source
C C 0.0033 0.0016 'International Tables Vol C Tables 4.2.6.8 and 6.1.1.4'
H H 0.0000 0.0000 'International Tables Vol C Tables 4.2.6.8 and 6.1.1.4'
N N 0.0061 0.0033 'International Tables Vol C Tables 4.2.6.8 and 6.1.1.4'
O O 0.0106 0.0060 'International Tables Vol C Tables 4.2.6.8 and 6.1.1.4'
S S 0.1246 0.1234 'International Tables Vol C Tables 4.2.6.8 and 6.1.1.4'
Cu Cu 0.3201 1.2651 'International Tables Vol C Tables 4.2.6.8 and 6.1.1.4'

loop_
_geom_angle_atom_site_label_1
_geom_angle_atom_site_label_2
_geom_angle_atom_site_label_3
_geom_angle_site_symmetry_3
_geom_angle
_geom_angle_publ_flag
O6 Cu1 O1 . 91.72(8) yes
O6 Cu1 N1 . 94.19(8) yes
O1 Cu1 N1 . 170.77(7) yes
O6 Cu1 N2 . 167.67(9) yes
O1 Cu1 N2 . 91.55(8) yes
N1 Cu1 N2 . 81.23(8) yes
O6 Cu1 O3 2_575 99.13(9) yes
O1 Cu1 O3 2_575 97.93(7) yes
N1 Cu1 O3 2_575 88.13(7) yes
N2 Cu1 O3 2_575 92.18(8) yes
O5 S1 O4 . 113.20(10) ?
O5 S1 O3 . 111.20(10) ?
O4 S1 O3 . 113.10(10) ?
O5 S1 C5 . 106.00(10) ?
O4 S1 C5 . 106.30(10) ?
O3 S1 C5 . 106.50(10) ?
C1 O1 Cu1 . 129.3(2) ?
S1 O3 Cu1 2_575 147.20(10) ?
Cu1 O6 H6A . 127(2) ?
Cu1 O6 H6B . 110(2) ?
H6A O6 H6B . 111(3) ?
C8 N1 C12 . 118.5(2) ?
C8 N1 Cu1 . 126.6(2) ?
C12 N1 Cu1 . 114.9(2) ?
C17 N2 C13 . 118.8(2) ?
C17 N2 Cu1 . 126.1(2) ?
C13 N2 Cu1 . 114.9(2) ?
O2 C1 O1 . 125.0(2) ?
O2 C1 C2 . 118.5(2) ?
O1 C1 C2 . 116.5(2) ?
C3 C2 C7 . 118.8(2) ?
C3 C2 C1 . 121.7(2) ?
C7 C2 C1 . 119.5(2) ?
C4 C3 C2 . 120.9(2) ?
C4 C3 H3 . 119.5 ?
C2 C3 H3 . 119.5 ?
C3 C4 C5 . 119.9(2) ?
C3 C4 H4 . 120.0 ?
C5 C4 H4 . 120.0 ?
C6 C5 C4 . 119.5(2) ?
C6 C5 S1 . 119.6(2) ?
C4 C5 S1 . 120.8(2) ?
C7 C6 C5 . 120.2(2) ?
C7 C6 H6 . 119.9 ?
C5 C6 H6 . 119.9 ?
C6 C7 C2 . 120.6(2) ?
C6 C7 H7 . 119.7 ?
C2 C7 H7 . 119.7 ?
N1 C8 C9 . 122.3(2) ?
N1 C8 H8 . 118.9 ?
C9 C8 H8 . 118.9 ?
C8 C9 C10 . 119.3(2) ?
C8 C9 H9 . 120.4 ?
C10 C9 H9 . 120.4 ?
C9 C10 C11 . 119.2(2) ?
C9 C10 H10 . 120.4 ?
C11 C10 H10 . 120.4 ?
C10 C11 C12 . 119.0(2) ?
C10 C11 H11 . 120.5 ?
C12 C11 H11 . 120.5 ?
N1 C12 C11 . 121.7(2) ?
N1 C12 C13 . 114.2(2) ?
C11 C12 C13 . 124.1(2) ?
N2 C13 C14 . 121.7(2) ?
N2 C13 C12 . 114.4(2) ?
C14 C13 C12 . 123.8(2) ?
C13 C14 C15 . 118.7(2) ?
C13 C14 H14 . 120.6 ?
C15 C14 H14 . 120.6 ?
C16 C15 C14 . 119.4(2) ?
C16 C15 H15 . 120.3 ?
C14 C15 H15 . 120.3 ?
C15 C16 C17 . 119.1(3) ?
C15 C16 H16 . 120.4 ?
C17 C16 H16 . 120.4 ?
N2 C17 C16 . 122.1(2) ?
N2 C17 H17 . 118.9 ?
C16 C17 H17 . 118.9 ?

loop_
_geom_bond_atom_site_label_1
_geom_bond_atom_site_label_2
_geom_bond_site_symmetry_2
_geom_bond_distance
_geom_bond_publ_flag
Cu1 O6 . 1.930(2) yes
Cu1 O1 . 1.949(2) yes
Cu1 N1 . 1.992(2) yes
Cu1 N2 . 1.995(2) yes
Cu1 O3 2_575 2.316(2) yes
S1 O5 . 1.443(2) ?
S1 O4 . 1.451(2) ?
S1 O3 . 1.457(2) ?
S1 C5 . 1.770(2) ?
O1 C1 . 1.276(3) ?
O2 C1 . 1.242(3) ?
O3 Cu1 2_575 2.316(2) ?
O6 H6A . 0.890(10) ?
O6 H6B . 0.89(3) ?
N1 C8 . 1.344(3) ?
N1 C12 . 1.350(3) ?
N2 C17 . 1.343(3) ?
N2 C13 . 1.347(3) ?
C1 C2 . 1.496(3) ?
C2 C3 . 1.384(3) ?
C2 C7 . 1.395(3) ?
C3 C4 . 1.378(3) ?
C3 H3 . 0.9300 ?
C4 C5 . 1.391(3) ?
C4 H4 . 0.9300 ?
C5 C6 . 1.386(3) ?
C6 C7 . 1.375(3) ?
C6 H6 . 0.9300 ?
C7 H7 . 0.9300 ?
C8 C9 . 1.374(3) ?
C8 H8 . 0.9300 ?
C9 C10 . 1.377(4) ?
C9 H9 . 0.9300 ?
C10 C11 . 1.378(4) ?
C10 H10 . 0.9300 ?
C11 C12 . 1.387(3) ?
C11 H11 . 0.9300 ?
C12 C13 . 1.482(3) ?
C13 C14 . 1.382(3) ?
C14 C15 . 1.386(4) ?
C14 H14 . 0.9300 ?
C15 C16 . 1.371(4) ?
C15 H15 . 0.9300 ?
C16 C17 . 1.375(4) ?
C16 H16 . 0.9300 ?
C17 H17 . 0.9300 ?

loop_
_geom_hbond_atom_site_label_D
_geom_hbond_atom_site_label_H
_geom_hbond_atom_site_label_A
_geom_hbond_site_symmetry_A
_geom_hbond_distance_DH
_geom_hbond_distance_HA
_geom_hbond_distance_DA
_geom_hbond_angle_DHA
_geom_hbond_publ_flag
O6 H6A O4 1_445 0.890(10) 1.800(10) 2.688(3) 172(3) yes
O6 H6B O2 . 0.89(3) 1.71(2) 2.538(3) 153(4) yes
